data_7062417
loop_
_publ_author_name
Suraj,
'Swamy, K. C. Kumara'

_publ_section_title
;
 Ring expansion/opening reactions of epoxy ene-amides: access to
 azabicyclononene, tetrahydropyridine and tetrazole scaffolds
;
_journal_issue 19
_journal_name_full 'New Journal of Chemistry'
_journal_page_first 9061
_journal_page_last 9065
_journal_paper_doi 10.1039/D3NJ00529A
_journal_volume 47
_journal_year 2023
_chemical_formula_moiety 'C25 H25 N5 O4 S'
_chemical_formula_sum 'C25 H25 N5 O4 S'
_chemical_formula_weight 491.56
_space_group_crystal_system monoclinic
_space_group_IT_number 13
_space_group_name_Hall '-P 2yc'
_space_group_name_H-M_alt 'P 1 2/c 1'
_atom_sites_solution_hydrogens geom
_audit_creation_date 2023-01-19
_audit_creation_method
;
Olex2 1.3-ac4
(compiled 2018.12.18 svn.r3554 for Rigaku Oxford Diffraction, GUI svn.r1)
;
_audit_update_record
;
2023-01-20 deposited with the CCDC.	2023-04-11 downloaded from the CCDC.
;
_cell_angle_alpha 90
_cell_angle_beta 112.054(4)
_cell_angle_gamma 90
_cell_formula_units_Z 8
_cell_length_a 20.3465(7)
_cell_length_b 10.9821(3)
_cell_length_c 23.9221(9)
_cell_measurement_reflns_used 20816
_cell_measurement_temperature 297.6
_cell_measurement_theta_max 26.4770
_cell_measurement_theta_min 2.1360
_cell_volume 4954.2(3)
_computing_cell_refinement 'CrysAlisPro 1.171.40.35a (Rigaku OD, 2018)'
_computing_data_collection 'CrysAlisPro 1.171.40.35a (Rigaku OD, 2018)'
_computing_data_reduction 'CrysAlisPro 1.171.40.35a (Rigaku OD, 2018)'
_computing_molecular_graphics 'Olex2 (Dolomanov et al., 2009)'
_computing_publication_material 'Olex2 (Dolomanov et al., 2009)'
_computing_structure_refinement 'ShelXL (Sheldrick, 2015)'
_computing_structure_solution 'ShelXT (Sheldrick, 2015)'
_diffrn_ambient_environment air
_diffrn_ambient_temperature 297.6
_diffrn_detector 'CCD plate'
_diffrn_detector_area_resol_mean 10.0000
_diffrn_detector_type HyPix3000
_diffrn_measured_fraction_theta_full 0.998
_diffrn_measured_fraction_theta_max 0.998
_diffrn_measurement_details
;
List of Runs (angles in degrees, time in seconds):

  # Type    Start    End  Width  t~exp~   \w     \q     \k     \f   Frames
#--------------------------------------------------------------------------
  1  \w     -8.00  36.00   0.50   30.00    --   16.22  45.00 -30.00   88
  2  \w     45.00  76.00   0.50   30.00    --   16.22  45.00 -30.00   62
  3  \w     39.00  64.00   0.50   30.00    --   16.22  45.00 -60.00   50
  4  \w     27.00  61.00   0.50   30.00    --  -14.97  25.00 -61.00   68
  5  \w     14.00  39.00   0.50   30.00    --   16.22  25.00 -61.00   50
  6  \w     -9.00  85.00   0.50   30.00    --   16.22  61.00   0.00  188
  7  \w    -18.00  10.00   0.50   30.00    --  -14.97 -45.00 120.00   56
  8  \w    -17.00  20.00   0.50   30.00    --   16.22 -25.00 134.00   74
  9  \w    -47.00 -22.00   0.50   30.00    --  -14.97 -25.00 134.00   50
 10  \w    -52.00 -27.00   0.50   30.00    --  -14.97 -45.00 120.00   50
 11  \w    -89.00 -64.00   0.50   30.00    --  -14.97 -25.00 134.00   50
 12  \w    -35.00  19.00   0.50   30.00    --  -14.97 -94.00  60.00  108
 13  \w     10.00  66.00   0.50   30.00    --   16.22-125.00  60.00  112
 14  \w    -36.00   6.00   0.50   30.00    --  -14.97  25.00 -61.00   84
 15  \w    -43.00 -12.00   0.50   30.00    --  -14.97 125.00  60.00   62
 16  \w    -63.00  75.00   0.50   30.00    --   16.22 -15.00  60.00  276
 17  \w    -22.00  53.00   0.50   30.00    --   16.22 -94.00 -90.00  150
 18  \w     23.00  60.00   0.50   30.00    --   16.22-125.00-120.00   74
 19  \w    -35.00  21.00   0.50   30.00    --  -14.97 -94.00-150.00  112
;
_diffrn_measurement_device 'four-circle diffractometer'
_diffrn_measurement_device_type 'XtaLAB Synergy, Single source at offset/far, HyPix3000'
_diffrn_measurement_method '\w scans'
_diffrn_orient_matrix_type 'CrysAlisPro convention (1999,Acta A55,543-557)'
_diffrn_orient_matrix_UB_11 -0.0114580000
_diffrn_orient_matrix_UB_12 0.0174059000
_diffrn_orient_matrix_UB_13 0.0234045000
_diffrn_orient_matrix_UB_21 0.0355925000
_diffrn_orient_matrix_UB_22 0.0127703000
_diffrn_orient_matrix_UB_23 0.0189729000
_diffrn_orient_matrix_UB_31 -0.0041785000
_diffrn_orient_matrix_UB_32 0.0609208000
_diffrn_orient_matrix_UB_33 -0.0106669000
_diffrn_radiation_monochromator mirror
_diffrn_radiation_probe x-ray
_diffrn_radiation_type MoK\a
_diffrn_radiation_wavelength 0.71073
_diffrn_reflns_av_R_equivalents 0.0473
_diffrn_reflns_av_unetI/netI 0.0409
_diffrn_reflns_Laue_measured_fraction_full 0.998
_diffrn_reflns_Laue_measured_fraction_max 0.998
_diffrn_reflns_limit_h_max 24
_diffrn_reflns_limit_h_min -24
_diffrn_reflns_limit_k_max 13
_diffrn_reflns_limit_k_min -13
_diffrn_reflns_limit_l_max 28
_diffrn_reflns_limit_l_min -28
_diffrn_reflns_number 52122
_diffrn_reflns_point_group_measured_fraction_full 0.998
_diffrn_reflns_point_group_measured_fraction_max 0.998
_diffrn_reflns_theta_full 25.026
_diffrn_reflns_theta_max 25.026
_diffrn_reflns_theta_min 1.854
_diffrn_source 'micro-focus sealed X-ray tube'
_diffrn_source_type 'PhotonJet (Mo) X-ray Source'
_exptl_absorpt_coefficient_mu 0.172
_exptl_absorpt_correction_T_max 1.00000
_exptl_absorpt_correction_T_min 0.72423
_exptl_absorpt_correction_type multi-scan
_exptl_absorpt_process_details
;
CrysAlisPro 1.171.40.35a (Rigaku Oxford Diffraction, 2018)
Empirical absorption correction using spherical harmonics,
 implemented in SCALE3 ABSPACK scaling algorithm.
;
_exptl_crystal_colour 'metallic yellowish yellow'
_exptl_crystal_colour_lustre metallic
_exptl_crystal_colour_modifier yellowish
_exptl_crystal_colour_primary yellow
_exptl_crystal_density_diffrn 1.318
_exptl_crystal_description needle
_exptl_crystal_F_000 2064
_exptl_crystal_recrystallization_method 'Re-crystallisation from solvent'
_exptl_crystal_size_max 0.2
_exptl_crystal_size_mid 0.13
_exptl_crystal_size_min 0.1
_refine_diff_density_max 0.951
_refine_diff_density_min -0.531
_refine_diff_density_rms 0.069
_refine_ls_extinction_method none
_refine_ls_goodness_of_fit_ref 1.072
_refine_ls_hydrogen_treatment constr
_refine_ls_matrix_type full
_refine_ls_number_parameters 619
_refine_ls_number_reflns 8741
_refine_ls_number_restraints 0
_refine_ls_restrained_S_all 1.072
_refine_ls_R_factor_all 0.1436
_refine_ls_R_factor_gt 0.1008
_refine_ls_shift/su_max 0.000
_refine_ls_shift/su_mean 0.000
_refine_ls_structure_factor_coef Fsqd
_refine_ls_weighting_details 'w=1/[\s^2^(Fo^2^)+(0.1906P)^2^+3.5939P] where P=(Fo^2^+2Fc^2^)/3'
_refine_ls_weighting_scheme calc
_refine_ls_wR_factor_gt 0.3121
_refine_ls_wR_factor_ref 0.3473
_reflns_Friedel_coverage 0.000
_reflns_number_gt 5049
_reflns_number_total 8741
_reflns_threshold_expression 'I > 2\s(I)'
_cod_data_source_file d3nj00529a2.cif
_cod_data_source_block Compound5ba
_cod_depositor_comments 'Adding full bibliography for 7062416--7062421.cif.'
_cod_database_code 7062417
_shelx_shelxl_version_number 2018/3
_chemical_oxdiff_formula 'C H N O S'
_shelx_space_group_comment
;
The symmetry employed for this shelxl refinement is uniquely defined
by the following loop, which should always be used as a source of
symmetry information in preference to the above space-group names.
They are only intended as comments.
;
_shelx_estimated_absorpt_t_max 0.983
_shelx_estimated_absorpt_t_min 0.966
_reflns_odcompleteness_completeness 99.61
_reflns_odcompleteness_iscentric 1
_reflns_odcompleteness_theta 26.32
_olex2_refinement_description
;
1. Fixed Uiso
 At 1.2 times of:
  All C(H) groups, All C(H,H) groups
 At 1.5 times of:
  All C(H,H,H) groups, All O(H) groups
2. Uiso/Uaniso restraints and constraints
Uanis(C24) = Uanis(O4)
Uanis(C23) = Uanis(C24)
Uanis(C25) = Uanis(C24)
3.a Ternary CH refined with riding coordinates:
 C24(H24), C49(H49)
3.b Secondary CH2 refined with riding coordinates:
 C23(H23A,H23B), C48(H48A,H48B), C50(H50A,H50B), C25(H25A,H25B)
3.c Aromatic/amide H refined with riding coordinates:
 C35(H35), C21(H21), C39(H39), C40(H40), C27(H27), C46(H46), C14(H14),
 C43(H43), C15(H15), C45(H45), C31(H31), C10(H10), C20(H20), C28(H28), C42(H42),
  C18(H18), C37(H37), C38(H38), C17(H17), C36(H36), C13(H13), C29(H29),
 C11(H11), C30(H30), C12(H12), C2(H2), C3(H3A), C5(H5), C4(H4A), C6(H6)
3.d Idealised Me refined as rotating group:
 C47(H47A,H47B,H47C), C22(H22A,H22B,H22C)
3.e Idealised tetrahedral OH refined as rotating group:
 O4(H4), O7(H7), O3(H3), O8(H8)
;
_olex2_submission_special_instructions 'No special instructions were received'
_oxdiff_exptl_absorpt_empirical_details
;
Empirical correction (ABSPACK) includes:
- Absorption correction using spherical harmonics
- Frame scaling
;
_oxdiff_exptl_absorpt_empirical_full_max 2.490
_oxdiff_exptl_absorpt_empirical_full_min 0.596

loop_
_space_group_symop_operation_xyz
'x, y, z'
'-x, y, -z+1/2'
'-x, -y, -z'
'x, -y, z-1/2'

loop_
_atom_site_label
_atom_site_type_symbol
_atom_site_fract_x
_atom_site_fract_y
_atom_site_fract_z
_atom_site_U_iso_or_equiv
_atom_site_adp_type
_atom_site_occupancy
_atom_site_site_symmetry_order
_atom_site_calc_flag
_atom_site_refinement_flags_posn
_atom_site_refinement_flags_adp
_atom_site_refinement_flags_occupancy
_atom_site_disorder_assembly
_atom_site_disorder_group
S1 S 0.17214(9) 0.13935(15) 0.74424(7) 0.0872(5) Uani 1 1 d . . . . .
S2 S 0.24029(8) 0.63827(15) 0.81934(8) 0.0960(6) Uani 1 1 d . . . . .
N8 N 0.5493(2) 0.5252(4) 0.91854(19) 0.0706(11) Uani 1 1 d . . . . .
N6 N 0.3072(2) 0.6509(4) 0.7969(2) 0.0798(13) Uani 1 1 d . . . . .
O1 O 0.2235(2) 0.1858(5) 0.79911(18) 0.1057(14) Uani 1 1 d . . . . .
O4 O 0.3689(3) 0.3587(4) 0.7320(2) 0.1031(9) Uani 1 1 d . . . . .
H4 H 0.402789 0.365870 0.764027 0.155 Uiso 1 1 calc GR . . . .
O5 O 0.2442(2) 0.5182(4) 0.8434(2) 0.1114(16) Uani 1 1 d . . . . .
N1 N 0.2067(2) 0.1563(4) 0.6928(2) 0.0803(13) Uani 1 1 d . . . . .
O2 O 0.1470(3) 0.0170(4) 0.7403(2) 0.1154(15) Uani 1 1 d . . . . .
N11 N 0.4880(3) 0.4267(4) 0.8387(2) 0.0872(14) Uani 1 1 d . . . . .
C34 C 0.4598(3) 0.7520(4) 0.8515(2) 0.0624(12) Uani 1 1 d . . . . .
N9 N 0.5842(3) 0.4209(4) 0.9187(3) 0.0908(14) Uani 1 1 d . . . . .
O6 O 0.1778(2) 0.6770(5) 0.7712(2) 0.1247(19) Uani 1 1 d . . . . .
C33 C 0.4357(3) 0.6243(4) 0.8498(2) 0.0625(12) Uani 1 1 d . . . . .
N5 N 0.1094(3) 0.0160(5) 0.4818(3) 0.0971(16) Uani 1 1 d . . . . .
C32 C 0.4899(3) 0.5283(5) 0.8694(2) 0.0695(13) Uani 1 1 d . . . . .
C26 C 0.5764(3) 0.6031(4) 0.9706(2) 0.0698(14) Uani 1 1 d . . . . .
N10 N 0.5480(3) 0.3624(5) 0.8712(3) 0.1003(16) Uani 1 1 d . . . . .
C35 C 0.4291(3) 0.8436(5) 0.8725(3) 0.0764(14) Uani 1 1 d . . . . .
H35 H 0.393671 0.824640 0.886751 0.092 Uiso 1 1 calc R . . . .
C21 C 0.1089(3) 0.3605(5) 0.7314(2) 0.0778(15) Uani 1 1 d . . . . .
H21 H 0.153039 0.390180 0.756296 0.093 Uiso 1 1 calc R . . . .
C9 C 0.1545(3) 0.2453(5) 0.5616(2) 0.0701(13) Uani 1 1 d . . . . .
C16 C 0.0987(3) 0.2369(6) 0.7194(2) 0.0780(15) Uani 1 1 d . . . . .
C8 C 0.1618(3) 0.1189(5) 0.5831(2) 0.0727(14) Uani 1 1 d . . . . .
C39 C 0.5141(3) 0.7830(5) 0.8331(2) 0.0787(15) Uani 1 1 d . . . . .
H39 H 0.537194 0.722283 0.820378 0.094 Uiso 1 1 calc R . . . .
C40 C 0.3687(3) 0.5835(4) 0.8290(2) 0.0720(14) Uani 1 1 d . . . . .
H40 H 0.362189 0.502188 0.836562 0.086 Uiso 1 1 calc R . . . .
N4 N 0.1193(5) -0.0953(7) 0.4594(3) 0.126(2) Uani 1 1 d . . . . .
C41 C 0.2608(3) 0.7426(5) 0.8777(3) 0.0809(16) Uani 1 1 d . . . . .
C27 C 0.5307(3) 0.6544(5) 0.9945(3) 0.0818(16) Uani 1 1 d . . . . .
H27 H 0.481861 0.645371 0.975461 0.098 Uiso 1 1 calc R . . . .
C46 C 0.3063(3) 0.7120(6) 0.9361(3) 0.0882(19) Uani 1 1 d . . . . .
H46 H 0.321090 0.631809 0.945247 0.106 Uiso 1 1 calc R . . . .
C7 C 0.1517(3) 0.0195(6) 0.5400(3) 0.0850(16) Uani 1 1 d . . . . .
O7 O 0.2986(4) 0.8347(5) 0.6636(3) 0.141(2) Uani 1 1 d . . . . .
H7 H 0.294807 0.814963 0.629478 0.211 Uiso 1 1 calc GR . . . .
C14 C 0.1895(3) 0.2867(6) 0.5254(3) 0.0820(15) Uani 1 1 d . . . . .
H14 H 0.217649 0.233231 0.514008 0.098 Uiso 1 1 calc R . . . .
N2 N 0.1879(4) -0.0854(5) 0.5535(3) 0.1111(19) Uani 1 1 d . . . . .
C44 C 0.3087(3) 0.9190(6) 0.9688(3) 0.0895(18) Uani 1 1 d . . . . .
C43 C 0.2627(3) 0.9512(6) 0.9118(3) 0.0932(18) Uani 1 1 d . . . . .
H43 H 0.247737 1.031560 0.903619 0.112 Uiso 1 1 calc R . . . .
C15 C 0.1790(3) 0.0821(5) 0.6403(3) 0.0820(16) Uani 1 1 d . . . . .
H15 H 0.172191 0.000092 0.646316 0.098 Uiso 1 1 calc R . . . .
C23 C 0.2553(4) 0.2600(6) 0.6971(3) 0.1031(9) Uani 1 1 d . . . . .
H23A H 0.239980 0.327897 0.715200 0.124 Uiso 1 1 calc R . . . .
H23B H 0.248927 0.284126 0.656416 0.124 Uiso 1 1 calc R . . . .
C45 C 0.3291(3) 0.7984(7) 0.9796(3) 0.0899(18) Uani 1 1 d . . . . .
H45 H 0.359445 0.775724 1.018091 0.108 Uiso 1 1 calc R . . . .
C31 C 0.6483(3) 0.6196(6) 0.9967(4) 0.100(2) Uani 1 1 d . . . . .
H31 H 0.678309 0.587328 0.979209 0.120 Uiso 1 1 calc R . . . .
C10 C 0.1123(3) 0.3268(6) 0.5771(2) 0.0827(16) Uani 1 1 d . . . . .
H10 H 0.087484 0.300449 0.600540 0.099 Uiso 1 1 calc R . . . .
O3 O 0.3533(4) 0.1678(5) 0.6457(3) 0.1351(19) Uani 1 1 d . . . . .
H3 H 0.345515 0.240290 0.637898 0.203 Uiso 1 1 calc GR . . . .
C20 C 0.0530(4) 0.4381(6) 0.7058(3) 0.0940(18) Uani 1 1 d . . . . .
H20 H 0.060460 0.521040 0.713247 0.113 Uiso 1 1 calc R . . . .
C28 C 0.5600(4) 0.7199(6) 1.0478(3) 0.0979(19) Uani 1 1 d . . . . .
H28 H 0.530377 0.753826 1.065281 0.117 Uiso 1 1 calc R . . . .
C42 C 0.2385(3) 0.8640(6) 0.8665(3) 0.094(2) Uani 1 1 d . . . . .
H42 H 0.207142 0.886516 0.828373 0.113 Uiso 1 1 calc R . . . .
N3 N 0.1657(5) -0.1519(6) 0.5024(4) 0.128(2) Uani 1 1 d . . . . .
C18 C -0.0225(4) 0.2790(9) 0.6599(3) 0.110(2) Uani 1 1 d . . . . .
H18 H -0.067447 0.250842 0.636168 0.132 Uiso 1 1 calc R . . . .
C48 C 0.3069(4) 0.7491(6) 0.7546(3) 0.103(2) Uani 1 1 d . . . . .
H48A H 0.281257 0.816923 0.762708 0.124 Uiso 1 1 calc R . . . .
H48B H 0.355647 0.775478 0.765779 0.124 Uiso 1 1 calc R . . . .
C37 C 0.5009(4) 0.9929(6) 0.8519(3) 0.0939(19) Uani 1 1 d . . . . .
H37 H 0.513247 1.073933 0.850149 0.113 Uiso 1 1 calc R . . . .
C38 C 0.5347(4) 0.9011(6) 0.8332(3) 0.0947(19) Uani 1 1 d . . . . .
H38 H 0.571575 0.920193 0.820643 0.114 Uiso 1 1 calc R . . . .
C19 C -0.0128(4) 0.3999(8) 0.6703(3) 0.0927(18) Uani 1 1 d . . . . .
C17 C 0.0325(4) 0.1946(7) 0.6833(3) 0.0928(18) Uani 1 1 d . . . . .
H17 H 0.024587 0.112015 0.674790 0.111 Uiso 1 1 calc R . . . .
C36 C 0.4499(3) 0.9635(5) 0.8727(3) 0.0929(18) Uani 1 1 d . . . . .
H36 H 0.428629 1.024095 0.887249 0.111 Uiso 1 1 calc R . . . .
C13 C 0.1832(4) 0.4053(7) 0.5062(3) 0.0977(19) Uani 1 1 d . . . . .
H13 H 0.206604 0.431654 0.481728 0.117 Uiso 1 1 calc R . . . .
C29 C 0.6302(6) 0.7349(7) 1.0743(3) 0.118(3) Uani 1 1 d . . . . .
H29 H 0.648456 0.779485 1.109859 0.142 Uiso 1 1 calc R . . . .
C1 C 0.0554(5) 0.0978(7) 0.4440(3) 0.102(2) Uani 1 1 d . . . . .
O8 O 0.3497(5) 0.5867(5) 0.6776(5) 0.198(4) Uani 1 1 d . . . . .
H8 H 0.352500 0.512402 0.680870 0.297 Uiso 1 1 calc GR . . . .
C11 C 0.1065(4) 0.4454(7) 0.5585(3) 0.105(2) Uani 1 1 d . . . . .
H11 H 0.078400 0.499403 0.569754 0.126 Uiso 1 1 calc R . . . .
C30 C 0.6755(4) 0.6865(7) 1.0506(4) 0.125(3) Uani 1 1 d . . . . .
H30 H 0.724133 0.697584 1.069865 0.150 Uiso 1 1 calc R . . . .
C24 C 0.3329(4) 0.2428(6) 0.7315(3) 0.1031(9) Uani 1 1 d . . . . .
H24 H 0.340207 0.221386 0.773173 0.124 Uiso 1 1 calc R . . . .
C12 C 0.1423(4) 0.4847(7) 0.5232(3) 0.106(2) Uani 1 1 d . . . . .
H12 H 0.138711 0.565523 0.510825 0.127 Uiso 1 1 calc R . . . .
C2 C 0.0076(4) 0.1459(7) 0.4642(4) 0.110(2) Uani 1 1 d . . . . .
H2 H 0.010502 0.129488 0.503190 0.131 Uiso 1 1 calc R . . . .
C50 C 0.2809(5) 0.6240(8) 0.6694(4) 0.129(3) Uani 1 1 d . . . . .
H50A H 0.252244 0.626090 0.626607 0.155 Uiso 1 1 calc R . . . .
H50B H 0.260063 0.565009 0.688041 0.155 Uiso 1 1 calc R . . . .
C47 C 0.3363(5) 1.0112(7) 1.0180(3) 0.120(2) Uani 1 1 d . . . . .
H47A H 0.382437 1.037960 1.020946 0.181 Uiso 1 1 calc GR . . . .
H47B H 0.339665 0.975341 1.055569 0.181 Uiso 1 1 calc GR . . . .
H47C H 0.304651 1.079571 1.009130 0.181 Uiso 1 1 calc GR . . . .
C25 C 0.3600(4) 0.1458(6) 0.7062(3) 0.1031(9) Uani 1 1 d . . . . .
H25A H 0.409753 0.133734 0.730909 0.124 Uiso 1 1 calc R . . . .
H25B H 0.335046 0.071338 0.707480 0.124 Uiso 1 1 calc R . . . .
C3 C -0.0467(5) 0.2210(9) 0.4261(5) 0.144(4) Uani 1 1 d . . . . .
H3A H -0.078471 0.257186 0.440681 0.172 Uiso 1 1 calc R . . . .
C5 C -0.0041(10) 0.1867(14) 0.3480(5) 0.200(8) Uani 1 1 d . . . . .
H5 H -0.009163 0.199082 0.308178 0.240 Uiso 1 1 calc R . . . .
C4 C -0.0530(7) 0.2403(13) 0.3701(8) 0.192(7) Uani 1 1 d . . . . .
H4A H -0.089484 0.289187 0.345013 0.231 Uiso 1 1 calc R . . . .
C22 C -0.0738(5) 0.4853(10) 0.6422(4) 0.150(4) Uani 1 1 d . . . . .
H22A H -0.073499 0.546120 0.671154 0.225 Uiso 1 1 calc GR . . . .
H22B H -0.117466 0.440567 0.629815 0.225 Uiso 1 1 calc GR . . . .
H22C H -0.069435 0.523946 0.607795 0.225 Uiso 1 1 calc GR . . . .
C6 C 0.0506(6) 0.1166(9) 0.3852(4) 0.145(4) Uani 1 1 d . . . . .
H6 H 0.083520 0.082535 0.371446 0.174 Uiso 1 1 calc R . . . .
C49 C 0.2800(8) 0.7325(9) 0.6929(5) 0.180(5) Uani 1 1 d . . . . .
H49 H 0.229132 0.745613 0.682554 0.216 Uiso 1 1 calc R . . . .

loop_
_atom_site_aniso_label
_atom_site_aniso_U_11
_atom_site_aniso_U_22
_atom_site_aniso_U_33
_atom_site_aniso_U_23
_atom_site_aniso_U_13
_atom_site_aniso_U_12
S1 0.1064(12) 0.0877(11) 0.0665(9) 0.0097(7) 0.0313(8) 0.0057(8)
S2 0.0643(8) 0.0809(10) 0.1168(13) 0.0248(9) 0.0043(8) -0.0135(7)
N8 0.080(3) 0.058(2) 0.073(3) 0.012(2) 0.028(2) 0.013(2)
N6 0.073(3) 0.072(3) 0.075(3) 0.011(2) 0.006(2) -0.009(2)
O1 0.111(3) 0.132(4) 0.061(2) 0.007(2) 0.018(2) 0.007(3)
O4 0.103(2) 0.091(2) 0.104(2) -0.0070(16) 0.0253(17) -0.0058(15)
O5 0.075(2) 0.081(3) 0.156(4) 0.025(3) 0.019(3) -0.022(2)
N1 0.089(3) 0.081(3) 0.070(3) 0.005(2) 0.029(2) 0.013(2)
O2 0.165(4) 0.084(3) 0.108(3) 0.022(2) 0.063(3) -0.004(3)
N11 0.118(4) 0.071(3) 0.074(3) -0.005(2) 0.037(3) 0.008(3)
C34 0.067(3) 0.058(3) 0.056(3) 0.002(2) 0.015(2) -0.009(2)
N9 0.105(4) 0.071(3) 0.100(4) 0.009(3) 0.042(3) 0.020(3)
O6 0.068(2) 0.119(4) 0.136(4) 0.026(3) -0.020(3) -0.008(2)
C33 0.074(3) 0.055(3) 0.055(3) 0.001(2) 0.020(2) -0.003(2)
N5 0.113(4) 0.090(4) 0.094(4) -0.025(3) 0.045(3) -0.030(3)
C32 0.083(3) 0.060(3) 0.067(3) 0.002(2) 0.029(3) -0.004(3)
C26 0.080(3) 0.055(3) 0.062(3) 0.013(2) 0.013(3) -0.001(2)
N10 0.124(4) 0.075(3) 0.105(4) 0.003(3) 0.047(4) 0.028(3)
C35 0.076(3) 0.064(3) 0.093(4) -0.002(3) 0.035(3) -0.005(3)
C21 0.077(3) 0.088(4) 0.069(3) -0.013(3) 0.028(3) -0.012(3)
C9 0.072(3) 0.075(3) 0.058(3) -0.009(2) 0.018(2) -0.001(3)
C16 0.085(4) 0.096(4) 0.060(3) -0.009(3) 0.036(3) -0.016(3)
C8 0.075(3) 0.073(3) 0.068(3) -0.003(3) 0.025(3) 0.004(3)
C39 0.087(4) 0.082(4) 0.074(3) 0.003(3) 0.038(3) -0.005(3)
C40 0.088(4) 0.055(3) 0.063(3) 0.006(2) 0.016(3) -0.010(3)
N4 0.168(7) 0.107(5) 0.107(5) -0.046(4) 0.057(5) -0.039(5)
C41 0.059(3) 0.078(4) 0.101(4) 0.030(3) 0.026(3) 0.002(3)
C27 0.097(4) 0.078(4) 0.072(3) 0.010(3) 0.033(3) -0.010(3)
C46 0.067(3) 0.098(5) 0.101(5) 0.054(4) 0.034(3) 0.017(3)
C7 0.102(4) 0.077(4) 0.081(4) -0.011(3) 0.040(3) -0.009(3)
O7 0.190(6) 0.106(4) 0.141(5) 0.027(3) 0.080(5) -0.009(4)
C14 0.078(3) 0.088(4) 0.083(4) -0.006(3) 0.033(3) -0.001(3)
N2 0.138(5) 0.087(4) 0.116(5) -0.029(3) 0.056(4) 0.001(3)
C44 0.086(4) 0.102(5) 0.087(4) 0.026(4) 0.039(3) 0.002(3)
C43 0.090(4) 0.085(4) 0.098(5) 0.026(4) 0.027(4) 0.005(3)
C15 0.098(4) 0.070(4) 0.083(4) -0.001(3) 0.040(3) 0.006(3)
C23 0.103(2) 0.091(2) 0.104(2) -0.0070(16) 0.0253(17) -0.0058(15)
C45 0.082(4) 0.109(5) 0.077(4) 0.034(4) 0.029(3) 0.010(4)
C31 0.079(4) 0.078(4) 0.124(6) 0.026(4) 0.015(4) 0.008(3)
C10 0.095(4) 0.087(4) 0.067(3) 0.009(3) 0.031(3) 0.017(3)
O3 0.176(5) 0.122(4) 0.125(4) -0.029(3) 0.076(4) -0.001(4)
C20 0.108(5) 0.095(5) 0.085(4) -0.009(3) 0.042(4) 0.010(4)
C28 0.124(5) 0.092(4) 0.072(4) -0.009(3) 0.030(4) -0.020(4)
C42 0.070(3) 0.094(5) 0.105(5) 0.043(4) 0.017(3) 0.010(3)
N3 0.160(6) 0.091(5) 0.128(6) -0.040(4) 0.050(5) -0.021(4)
C18 0.081(4) 0.178(8) 0.068(4) -0.020(5) 0.024(3) -0.032(5)
C48 0.113(5) 0.094(5) 0.076(4) 0.028(3) 0.004(3) -0.002(4)
C37 0.098(4) 0.061(4) 0.113(5) 0.008(3) 0.030(4) -0.015(3)
C38 0.095(4) 0.086(4) 0.108(5) 0.013(4) 0.045(4) -0.025(3)
C19 0.091(4) 0.123(6) 0.068(4) -0.009(4) 0.034(3) 0.003(4)
C17 0.091(4) 0.109(5) 0.077(4) -0.024(3) 0.030(3) -0.026(4)
C36 0.091(4) 0.059(3) 0.128(5) -0.011(3) 0.040(4) -0.010(3)
C13 0.111(5) 0.096(5) 0.095(4) 0.003(4) 0.050(4) -0.011(4)
C29 0.152(8) 0.084(5) 0.075(4) 0.007(3) -0.006(5) -0.011(5)
C1 0.115(6) 0.099(5) 0.080(4) -0.006(4) 0.023(4) -0.044(4)
O8 0.262(9) 0.097(4) 0.325(11) 0.031(6) 0.213(9) 0.038(5)
C11 0.138(6) 0.103(5) 0.076(4) 0.003(4) 0.045(4) 0.032(4)
C30 0.096(5) 0.091(5) 0.128(7) 0.013(5) -0.027(5) -0.008(4)
C24 0.103(2) 0.091(2) 0.104(2) -0.0070(16) 0.0253(17) -0.0058(15)
C12 0.143(6) 0.083(4) 0.089(4) 0.008(3) 0.039(4) 0.008(4)
C2 0.096(5) 0.104(5) 0.110(5) 0.014(4) 0.018(4) -0.031(4)
C50 0.169(9) 0.087(5) 0.144(7) 0.011(5) 0.072(6) 0.002(5)
C47 0.146(7) 0.121(6) 0.092(5) 0.013(4) 0.042(5) 0.002(5)
C25 0.103(2) 0.091(2) 0.104(2) -0.0070(16) 0.0253(17) -0.0058(15)
C3 0.104(6) 0.142(8) 0.144(8) 0.038(7) -0.001(6) -0.035(5)
C5 0.264(18) 0.178(13) 0.089(7) 0.043(8) -0.014(10) -0.077(12)
C4 0.158(11) 0.160(12) 0.171(14) 0.040(10) -0.039(9) -0.072(9)
C22 0.120(6) 0.228(11) 0.105(6) 0.028(6) 0.046(5) 0.046(7)
C6 0.201(10) 0.139(7) 0.088(6) 0.000(5) 0.048(6) -0.052(7)
C49 0.302(16) 0.106(7) 0.168(10) -0.001(7) 0.128(11) -0.057(8)

loop_
_atom_type_symbol
_atom_type_description
_atom_type_scat_dispersion_real
_atom_type_scat_dispersion_imag
_atom_type_scat_source
C C 0.0033 0.0016 'International Tables Vol C Tables 4.2.6.8 and 6.1.1.4'
H H 0.0000 0.0000 'International Tables Vol C Tables 4.2.6.8 and 6.1.1.4'
N N 0.0061 0.0033 'International Tables Vol C Tables 4.2.6.8 and 6.1.1.4'
O O 0.0106 0.0060 'International Tables Vol C Tables 4.2.6.8 and 6.1.1.4'
S S 0.1246 0.1234 'International Tables Vol C Tables 4.2.6.8 and 6.1.1.4'

loop_
_geom_angle_atom_site_label_1
_geom_angle_atom_site_label_2
_geom_angle_atom_site_label_3
_geom_angle
_geom_angle_site_symmetry_1
_geom_angle_site_symmetry_3
_geom_angle_publ_flag
O1 S1 N1 106.1(3) . . ?
O1 S1 C16 109.3(3) . . ?
N1 S1 C16 103.1(2) . . ?
O2 S1 O1 121.1(3) . . ?
O2 S1 N1 107.5(3) . . ?
O2 S1 C16 108.3(3) . . ?
N6 S2 C41 103.2(2) . . ?
O5 S2 N6 106.4(3) . . ?
O5 S2 C41 109.0(3) . . ?
O6 S2 N6 107.9(3) . . ?
O6 S2 O5 120.0(3) . . ?
O6 S2 C41 109.1(3) . . ?
N9 N8 C26 118.2(4) . . ?
C32 N8 N9 109.1(5) . . ?
C32 N8 C26 132.4(4) . . ?
C40 N6 S2 116.9(4) . . ?
C40 N6 C48 122.2(5) . . ?
C48 N6 S2 119.6(4) . . ?
C15 N1 S1 117.2(4) . . ?
C15 N1 C23 122.3(5) . . ?
C23 N1 S1 119.7(4) . . ?
C32 N11 N10 106.6(5) . . ?
C35 C34 C33 120.7(5) . . ?
C35 C34 C39 117.7(5) . . ?
C39 C34 C33 121.5(5) . . ?
N10 N9 N8 107.4(5) . . ?
C32 C33 C34 117.9(4) . . ?
C40 C33 C34 127.4(5) . . ?
C40 C33 C32 114.5(4) . . ?
N4 N5 C1 119.7(6) . . ?
C7 N5 N4 107.5(6) . . ?
C7 N5 C1 132.6(6) . . ?
N8 C32 C33 128.5(5) . . ?
N11 C32 N8 107.1(5) . . ?
N11 C32 C33 124.4(5) . . ?
C27 C26 N8 120.1(5) . . ?
C31 C26 N8 118.0(6) . . ?
C31 C26 C27 121.8(6) . . ?
N9 N10 N11 109.9(5) . . ?
C34 C35 C36 121.2(5) . . ?
C20 C21 C16 118.8(6) . . ?
C14 C9 C8 121.4(5) . . ?
C10 C9 C8 120.5(5) . . ?
C10 C9 C14 118.1(5) . . ?
C21 C16 S1 119.1(4) . . ?
C17 C16 S1 121.0(5) . . ?
C17 C16 C21 119.6(6) . . ?
C7 C8 C9 119.4(5) . . ?
C15 C8 C9 126.5(5) . . ?
C15 C8 C7 114.1(5) . . ?
C38 C39 C34 121.2(6) . . ?
C33 C40 N6 126.7(5) . . ?
N3 N4 N5 107.0(6) . . ?
C46 C41 S2 121.1(5) . . ?
C46 C41 C42 117.7(6) . . ?
C42 C41 S2 120.9(5) . . ?
C26 C27 C28 117.9(6) . . ?
C45 C46 C41 120.5(6) . . ?
N5 C7 C8 128.4(6) . . ?
N5 C7 N2 107.9(6) . . ?
N2 C7 C8 123.6(6) . . ?
C13 C14 C9 121.0(6) . . ?
C7 N2 N3 106.4(6) . . ?
C43 C44 C45 118.3(7) . . ?
C43 C44 C47 121.4(6) . . ?
C45 C44 C47 120.3(6) . . ?
C44 C43 C42 120.3(6) . . ?
C8 C15 N1 126.3(5) . . ?
N1 C23 C24 118.7(6) . . ?
C46 C45 C44 122.4(6) . . ?
C26 C31 C30 118.2(8) . . ?
C11 C10 C9 121.0(6) . . ?
C19 C20 C21 123.3(7) . . ?
C29 C28 C27 120.8(8) . . ?
C43 C42 C41 120.9(6) . . ?
N4 N3 N2 111.3(7) . . ?
C19 C18 C17 122.6(6) . . ?
C49 C48 N6 122.4(7) . . ?
C36 C37 C38 119.3(6) . . ?
C39 C38 C37 120.2(6) . . ?
C20 C19 C22 123.0(8) . . ?
C18 C19 C20 117.4(7) . . ?
C18 C19 C22 119.6(8) . . ?
C16 C17 C18 118.3(6) . . ?
C37 C36 C35 120.3(6) . . ?
C12 C13 C14 119.9(6) . . ?
C28 C29 C30 121.7(7) . . ?
C2 C1 N5 120.1(7) . . ?
C2 C1 C6 121.3(9) . . ?
C6 C1 N5 118.4(9) . . ?
C10 C11 C12 119.8(6) . . ?
C29 C30 C31 119.5(7) . . ?
O4 C24 C23 108.4(5) . . ?
C25 C24 O4 112.2(6) . . ?
C25 C24 C23 110.9(6) . . ?
C13 C12 C11 120.2(7) . . ?
C1 C2 C3 119.8(9) . . ?
C49 C50 O8 112.2(10) . . ?
O3 C25 C24 113.5(6) . . ?
C4 C3 C2 120.5(13) . . ?
C6 C5 C4 120.2(13) . . ?
C3 C4 C5 120.0(15) . . ?
C5 C6 C1 118.2(12) . . ?
C48 C49 O7 110.2(8) . . ?
C50 C49 O7 116.5(9) . . ?
C50 C49 C48 120.7(10) . . ?

loop_
_geom_bond_atom_site_label_1
_geom_bond_atom_site_label_2
_geom_bond_distance
_geom_bond_site_symmetry_2
_geom_bond_publ_flag
S1 O1 1.430(5) . ?
S1 N1 1.642(5) . ?
S1 O2 1.428(5) . ?
S1 C16 1.751(6) . ?
S2 N6 1.646(5) . ?
S2 O5 1.428(4) . ?
S2 O6 1.422(4) . ?
S2 C41 1.731(7) . ?
N8 N9 1.348(6) . ?
N8 C32 1.333(6) . ?
N8 C26 1.440(7) . ?
N6 C40 1.408(7) . ?
N6 C48 1.477(7) . ?
O4 C24 1.466(8) . ?
N1 C15 1.423(7) . ?
N1 C23 1.487(8) . ?
N11 C32 1.327(7) . ?
N11 N10 1.371(7) . ?
C34 C33 1.481(7) . ?
C34 C35 1.375(7) . ?
C34 C39 1.377(7) . ?
N9 N10 1.272(7) . ?
C33 C32 1.470(7) . ?
C33 C40 1.340(7) . ?
N5 N4 1.379(8) . ?
N5 C7 1.335(8) . ?
N5 C1 1.444(10) . ?
C26 C27 1.381(8) . ?
C26 C31 1.370(8) . ?
C35 C36 1.382(8) . ?
C21 C16 1.388(8) . ?
C21 C20 1.369(8) . ?
C9 C8 1.469(7) . ?
C9 C14 1.387(8) . ?
C9 C10 1.385(7) . ?
C16 C17 1.380(8) . ?
C8 C7 1.461(8) . ?
C8 C15 1.343(7) . ?
C39 C38 1.362(8) . ?
N4 N3 1.268(9) . ?
C41 C46 1.398(8) . ?
C41 C42 1.401(8) . ?
C27 C28 1.388(8) . ?
C46 C45 1.353(9) . ?
C7 N2 1.340(8) . ?
O7 C49 1.446(10) . ?
C14 C13 1.370(9) . ?
N2 N3 1.347(8) . ?
C44 C43 1.379(9) . ?
C44 C45 1.383(9) . ?
C44 C47 1.493(10) . ?
C43 C42 1.389(9) . ?
C23 C24 1.492(9) . ?
C31 C30 1.403(11) . ?
C10 C11 1.367(9) . ?
O3 C25 1.422(9) . ?
C20 C19 1.355(9) . ?
C28 C29 1.338(11) . ?
C18 C19 1.352(10) . ?
C18 C17 1.397(10) . ?
C48 C49 1.380(12) . ?
C37 C38 1.387(9) . ?
C37 C36 1.347(9) . ?
C19 C22 1.498(10) . ?
C13 C12 1.368(10) . ?
C29 C30 1.359(12) . ?
C1 C2 1.346(11) . ?
C1 C6 1.387(11) . ?
O8 C50 1.400(11) . ?
C11 C12 1.377(10) . ?
C24 C25 1.434(9) . ?
C2 C3 1.405(11) . ?
C50 C49 1.321(12) . ?
C3 C4 1.315(18) . ?
C5 C4 1.42(2) . ?
C5 C6 1.370(17) . ?
